data_7213235
loop_
_publ_author_name
'Russell, Michael G. N.'
'Baker, Raymond'
'Ball, Richard G.'
'Thomas, Steven R.'
'Tsou, Nancy N.'
'Castro, Jos\'e L.'

_publ_section_title
;
 Asymmetric synthesis of the northern segment of ephedradine C
;
_journal_issue 6
_journal_name_full 'Journal of the Chemical Society, Perkin Transactions 1'
_journal_page_first 893
_journal_paper_doi 10.1039/a909816j
_journal_year 2000
_chemical_formula_moiety 'C18 H17 Br1 O5'
_chemical_formula_sum 'C18 H17 Br O5'
_chemical_formula_weight 393.242
_space_group_IT_number 19
_symmetry_cell_setting orthorhombic
_symmetry_space_group_name_Hall 'P 2ac 2ab'
_symmetry_space_group_name_H-M 'P 21 21 21'
_audit_creation_date 1999-09-17
_audit_creation_method 'cif4actac using rusm095a.cif'
_cell_angle_alpha 90
_cell_angle_beta 90
_cell_angle_gamma 90
_cell_formula_units_Z 4
_cell_length_a 11.094(2)
_cell_length_b 28.750(2)
_cell_length_c 5.363(3)
_cell_measurement_reflns_used 25
_cell_measurement_temperature 294
_cell_measurement_theta_max 39.76
_cell_measurement_theta_min 38.53
_cell_volume 1710.5(10)
_computing_cell_refinement 'Molecular Structure Corp. AFC5 software'
_computing_data_collection 'Molecular Structure Corp. AFC5 software'
_computing_data_reduction 'locally developed software'
_computing_molecular_graphics 'ORTEP (Johnson, 1965) & PLUTO (Motherwell and Clegg)'
_computing_publication_material 'locally developed software'
_computing_structure_refinement 'SHELXL-93 (Sheldrick, 199?)'
_computing_structure_solution 'SHELXS86 (Sheldrick, 1990)'
_diffrn_measurement_device 'Rigaku AFC5 diffractometer'
_diffrn_measurement_method 'theta/2theta scans'
_diffrn_radiation_type 'Cu K\a'
_diffrn_radiation_wavelength 1.541838
_diffrn_reflns_av_R_equivalents 0.035
_diffrn_reflns_limit_h_max 14
_diffrn_reflns_limit_h_min 0
_diffrn_reflns_limit_k_max 35
_diffrn_reflns_limit_k_min 0
_diffrn_reflns_limit_l_max 7
_diffrn_reflns_limit_l_min 0
_diffrn_reflns_number 3228
_diffrn_reflns_theta_max 71
_diffrn_standards_decay_% -3.(2)
_diffrn_standards_interval_count 400
_diffrn_standards_number 3
_exptl_absorpt_coefficient_mu 3.50
_exptl_absorpt_correction_type none
_exptl_crystal_colour colorless
_exptl_crystal_density_diffrn 1.527
_exptl_crystal_description 'elongated rod'
_exptl_crystal_size_max 0.6
_exptl_crystal_size_mid 0.1
_exptl_crystal_size_min 0.08
_refine_diff_density_max 0.42(9)
_refine_diff_density_min -.41(9)
_refine_ls_extinction_method none
_refine_ls_goodness_of_fit_gt 1.168
_refine_ls_hydrogen_treatment noref
_refine_ls_number_parameters 220
_refine_ls_number_reflns 3219
_refine_ls_restrained_S_all 1.055
_refine_ls_R_factor_gt 0.0446
_refine_ls_shift/su_max -.003
_refine_ls_structure_factor_coef Fsqd
_refine_ls_weighting_scheme sigma
_refine_ls_wR_factor_gt 0.156
_reflns_number_gt 2600
_reflns_number_total 3228
_reflns_threshold_expression >2sigma(I)
_cod_data_source_file a909816jsup1.cif
_cod_data_source_block compound_13
_cod_original_cell_volume 1711.(1)
_cod_original_formula_sum 'C18 H17 Br1 O5'
_cod_database_code 7213235

loop_
_chemical_conn_bond_atom_1
_chemical_conn_bond_atom_2
_chemical_conn_bond_type
1 11 sing
2 7 sing
3 21 sing
4 22 sing
5 24 sing
7 8 sing
7 15 sing
7 25 sing
8 9 sing
8 23 sing
8 26 sing
9 10 sing
10 27 sing
11 10 doub
11 12 sing
12 13 doub
12 28 sing
13 14 sing
13 29 sing
14 2 sing
14 9 doub
15 16 sing
15 20 doub
16 17 doub
16 30 sing
17 4 sing
17 18 sing
18 3 sing
18 19 doub
19 20 sing
19 31 sing
20 32 sing
21 33 sing
21 34 sing
21 35 sing
22 36 sing
22 37 sing
22 38 sing
23 5 sing
23 6 doub
24 39 sing
24 40 sing
24 41 sing

loop_
_symmetry_equiv_pos_as_xyz
'x, y, z'
'-x+ 1/2, -y, z+ 1/2'
'x+ 1/2, -y+ 1/2, -z'
'-x, y+ 1/2, -z+ 1/2'

loop_
_atom_site_aniso_label
_atom_site_aniso_U_11
_atom_site_aniso_U_22
_atom_site_aniso_U_33
_atom_site_aniso_U_12
_atom_site_aniso_U_13
_atom_site_aniso_U_23
Br10 0.0586(3) 0.0824(4) 0.0696(4) 0.0244(3) 0.0000(3) 0.0177(4)
O1 0.042(2) 0.057(2) 0.060(2) 0.010(2) -0.006(2) -0.016(2)
O20 0.034(2) 0.075(3) 0.114(4) 0.008(2) 0.016(2) 0.030(3)
O22 0.046(2) 0.065(2) 0.074(3) 0.013(2) 0.008(2) 0.028(2)
O25 0.093(3) 0.053(2) 0.060(2) -0.024(2) -0.013(3) 0.004(2)
O26 0.139(5) 0.052(2) 0.077(3) -0.017(3) -0.022(3) 0.015(2)
C2 0.037(2) 0.048(3) 0.041(3) 0.004(2) -0.001(2) -0.006(2)
C3 0.040(2) 0.043(2) 0.045(3) 0.004(2) 0.006(2) 0.000(2)
C4 0.038(2) 0.037(2) 0.048(3) 0.002(2) 0.007(2) 0.005(2)
C5 0.045(3) 0.040(2) 0.048(3) 0.002(2) 0.001(3) 0.006(2)
C6 0.051(3) 0.048(3) 0.061(4) 0.007(2) 0.008(2) 0.013(2)
C7 0.055(3) 0.045(3) 0.064(4) 0.011(2) 0.012(3) 0.002(3)
C8 0.051(3) 0.051(3) 0.062(4) 0.005(2) 0.005(2) -0.008(3)
C9 0.036(2) 0.050(3) 0.047(3) 0.001(2) 0.007(2) -0.004(2)
C11 0.039(2) 0.039(2) 0.051(3) 0.000(2) 0.002(2) 0.000(2)
C12 0.038(2) 0.045(2) 0.049(3) 0.004(2) 0.011(2) 0.001(2)
C13 0.047(3) 0.039(2) 0.055(3) 0.007(2) 0.006(2) 0.007(2)
C14 0.038(3) 0.046(3) 0.071(4) 0.006(2) 0.012(2) 0.005(3)
C15 0.045(3) 0.047(3) 0.076(4) -0.001(2) 0.015(3) 0.016(3)
C16 0.041(3) 0.044(3) 0.061(3) 0.005(2) 0.004(2) 0.012(3)
C21 0.042(3) 0.090(5) 0.124(7) -0.002(3) 0.020(4) 0.032(5)
C23 0.065(4) 0.058(3) 0.079(5) 0.004(3) 0.007(4) 0.021(3)
C24 0.054(3) 0.039(2) 0.050(3) 0.005(2) -0.003(2) -0.005(2)
C27 0.110(6) 0.063(4) 0.076(5) -0.034(4) -0.020(5) -0.003(3)

loop_
_atom_site_label
_atom_site_chemical_conn_number
_atom_site_type_symbol
_atom_site_occupancy
_atom_site_fract_x
_atom_site_fract_y
_atom_site_fract_z
_atom_site_U_iso_or_equiv
_atom_site_thermal_displace_type
Br10 1 Br 1 -0.89108(6) -0.23595(3) -0.9314(1) 0.070203(4) Uani
O1 2 O 1 -1.3101(3) -0.1757(1) -1.5507(8) 0.0528(1) Uani
O20 3 O 1 -1.8315(3) -0.0952(2) -1.564(1) 0.0740(2) Uani
O22 4 O 1 -1.6837(4) -0.0508(2) -1.8394(9) 0.0618(2) Uani
O25 5 O 1 -1.1610(4) -0.0771(1) -0.9383(9) 0.0684(2) Uani
O26 6 O 1 -1.1941(6) -0.0507(2) -1.316(1) 0.0894(4) Uani
C2 7 C 1 -1.3334(4) -0.1285(2) -1.459(1) 0.0421(2) Uani
C3 8 C 1 -1.2723(5) -0.1261(2) -1.200(1) 0.0427(2) Uani
C4 9 C 1 -1.1860(4) -0.1664(2) -1.212(1) 0.0409(2) Uani
C5 10 C 1 -1.0926(4) -0.1798(2) -1.057(1) 0.0445(2) Uani
C6 11 C 1 -1.0287(5) -0.2200(2) -1.122(1) 0.0531(3) Uani
C7 12 C 1 -1.0604(5) -0.2471(2) -1.322(1) 0.0546(2) Uani
C8 13 C 1 -1.1560(5) -0.2339(2) -1.476(1) 0.0549(2) Uani
C9 14 C 1 -1.2151(4) -0.1930(2) -1.417(1) 0.0444(2) Uani
C11 15 C 1 -1.4658(4) -0.1195(2) -1.471(1) 0.0428(2) Uani
C12 16 C 1 -1.5090(4) -0.0882(2) -1.649(1) 0.0441(2) Uani
C13 17 C 1 -1.6325(5) -0.0808(2) -1.674(1) 0.0468(2) Uani
C14 18 C 1 -1.7119(4) -0.1045(2) -1.523(1) 0.0515(3) Uani
C15 19 C 1 -1.6698(5) -0.1355(2) -1.346(1) 0.0561(3) Uani
C16 20 C 1 -1.5465(4) -0.1425(2) -1.320(1) 0.0485(2) Uani
C21 21 C 1 -1.9164(6) -0.1198(3) -1.420(2) 0.0852(7) Uani
C23 22 C 1 -1.6081(6) -0.0253(2) -2.000(1) 0.0675(4) Uani
C24 23 C 1 -1.2082(5) -0.0802(2) -1.163(1) 0.0474(2) Uani
C27 24 C 1 -1.0893(8) -0.0359(2) -0.885(1) 0.0828(7) Uani
H2 25 H 1 -1.2927(4) -0.1064(2) -1.569(1) 0.050580 Uiso
H3 26 H 1 -1.3318(5) -0.1311(2) -1.067(1) 0.051190 Uiso
H5 27 H 1 -1.0731(4) -0.1628(2) -0.915(1) 0.053450 Uiso
H7 28 H 1 -1.0180(5) -0.2743(2) -1.356(1) 0.065500 Uiso
H8 29 H 1 -1.1791(5) -0.2519(2) -1.612(1) 0.065850 Uiso
H12 30 H 1 -1.4552(4) -0.0722(2) -1.751(1) 0.052980 Uiso
H15 31 H 1 -1.7237(5) -0.1515(2) -1.245(1) 0.067270 Uiso
H16 32 H 1 -1.5182(4) -0.1629(2) -1.199(1) 0.058250 Uiso
H21A 33 H 1 -1.9960(7) -0.109(2) -1.458(9) 0.127830 Uiso
H21B 34 H 1 -1.900(3) -0.115(2) -1.246(2) 0.127830 Uiso
H21C 35 H 1 -1.911(4) -0.1524(4) -1.457(9) 0.127830 Uiso
H23A 36 H 1 -1.6564(6) -0.006(1) -2.107(7) 0.101300 Uiso
H23B 37 H 1 -1.562(3) -0.0463(2) -2.100(7) 0.101300 Uiso
H23C 38 H 1 -1.555(3) -0.006(1) -1.903(1) 0.101300 Uiso
H27A 39 H 1 -1.011(2) -0.039(1) -0.96(1) 0.124160 Uiso
H27B 40 H 1 -1.081(5) -0.032(1) -0.708(1) 0.124160 Uiso
H27C 41 H 1 -1.129(3) -0.0089(4) -0.95(1) 0.124160 Uiso

loop_
_geom_angle_atom_site_label_1
_geom_angle_atom_site_label_2
_geom_angle_atom_site_label_3
_geom_angle
C9 O1 C2 107.2(4)
C14 O20 C21 117.6(5)
C13 O22 C23 118.7(5)
C24 O25 C27 116.9(5)
O1 C2 C11 108.6(4)
O1 C2 C3 105.3(4)
C11 C2 C3 117.6(5)
C4 C3 C24 112.2(4)
C4 C3 C2 101.9(4)
C24 C3 C2 111.2(5)
C9 C4 C5 120.1(5)
C9 C4 C3 108.2(4)
C5 C4 C3 131.7(5)
C4 C5 C6 117.3(5)
C7 C6 C5 122.3(5)
C7 C6 Br10 119.4(4)
C5 C6 Br10 118.2(5)
C6 C7 C8 120.0(5)
C9 C8 C7 117.3(5)
O1 C9 C4 113.5(4)
O1 C9 C8 123.6(5)
C4 C9 C8 122.9(5)
C16 C11 C12 119.3(5)
C16 C11 C2 122.1(5)
C12 C11 C2 118.6(5)
C13 C12 C11 120.0(5)
O22 C13 C14 115.4(5)
O22 C13 C12 124.7(5)
C14 C13 C12 119.9(5)
O20 C14 C13 115.5(5)
O20 C14 C15 124.1(5)
C13 C14 C15 120.4(5)
C14 C15 C16 119.6(5)
C11 C16 C15 120.8(5)
O26 C24 O25 122.1(5)
O26 C24 C3 126.2(6)
O25 C24 C3 111.5(5)

loop_
_geom_bond_atom_site_label_1
_geom_bond_atom_site_label_2
_geom_bond_distance
Br10 C6 1.894(6)
O1 C9 1.368(6)
O1 C2 1.468(6)
O20 C14 1.370(6)
O20 C21 1.408(8)
O22 C13 1.361(6)
O22 C23 1.410(7)
O25 C24 1.314(7)
O25 C27 1.456(7)
O26 C24 1.194(7)
C2 C11 1.493(6)
C2 C3 1.547(8)
C3 C4 1.503(6)
C3 C24 1.513(7)
C4 C9 1.377(8)
C4 C5 1.383(7)
C5 C6 1.400(7)
C6 C7 1.374(9)
C7 C8 1.394(8)
C8 C9 1.384(7)
C11 C16 1.376(7)
C11 C12 1.398(7)
C12 C13 1.393(7)
C13 C14 1.377(7)
C14 C15 1.384(8)
C15 C16 1.390(7)
